data_4515274
loop_
_publ_author_name
'Li, Nan'
'Liu, Yan Yan'
'Li, Yan'
'Zhuang, Jia Bao'
'Cui, Rong Rong'
'Gong, Qian'
'Zhao, Na'
'Tang, Ben Zhong'

_publ_section_title
;
 Fine Tuning of Emission Behavior, Self-Assembly, Anion Sensing, and
 Mitochondria Targeting of Pyridinium-Functionalized Tetraphenylethene by
 Alkyl Chain Engineering.
;
_journal_issue 28
_journal_name_full 'ACS applied materials &amp; interfaces'
_journal_page_first 24249
_journal_page_last 24257
_journal_paper_doi 10.1021/acsami.8b04113
_journal_volume 10
_journal_year 2018
_chemical_formula_sum 'C39.5 H41 Br Cl N O'
_chemical_formula_weight 661.09
_space_group_IT_number 14
_space_group_name_Hall '-P 2ybc'
_space_group_name_H-M_alt 'P 1 21/c 1'
_symmetry_cell_setting monoclinic
_symmetry_space_group_name_H-M 'P 1 21/c 1'
_atom_sites_solution_hydrogens geom
_atom_sites_solution_primary direct
_atom_sites_solution_secondary difmap
_audit_creation_method SHELXL-97
_cell_angle_alpha 90.00
_cell_angle_beta 90.163(19)
_cell_angle_gamma 90.00
_cell_formula_units_Z 8
_cell_length_a 12.469(2)
_cell_length_b 9.4902(16)
_cell_length_c 58.072(13)
_cell_measurement_reflns_used 1829
_cell_measurement_temperature 293(2)
_cell_measurement_theta_max 46.1310
_cell_measurement_theta_min 3.8400
_cell_volume 6872(2)
_computing_cell_refinement 'Bruker FRAMBO'
_computing_data_collection 'Bruker FRAMBO'
_computing_data_reduction 'Bruker SAINT'
_computing_molecular_graphics 'Bruker SHELXTL'
_computing_publication_material 'Bruker SHELXTL'
_computing_structure_refinement 'SHELXL-97 (Sheldrick, 1997)'
_computing_structure_solution 'SHELXS-97 (Sheldrick, 1990)'
_diffrn_ambient_temperature 293(2)
_diffrn_detector 'CCD plate'
_diffrn_detector_area_resol_mean 16.0356
_diffrn_detector_type Eos
_diffrn_measured_fraction_theta_full 0.919
_diffrn_measured_fraction_theta_max 0.919
_diffrn_measurement_device 'four-circle diffractometer'
_diffrn_measurement_device_type 'Xcalibur, Eos, Gemini'
_diffrn_radiation_monochromator graphite
_diffrn_radiation_source 'fine-focus sealed tube'
_diffrn_radiation_type CuK\a
_diffrn_radiation_wavelength 1.54178
_diffrn_reflns_av_R_equivalents 0.1159
_diffrn_reflns_av_sigmaI/netI 0.1557
_diffrn_reflns_limit_h_max 12
_diffrn_reflns_limit_h_min -14
_diffrn_reflns_limit_k_max 11
_diffrn_reflns_limit_k_min -8
_diffrn_reflns_limit_l_max 68
_diffrn_reflns_limit_l_min -52
_diffrn_reflns_number 31941
_diffrn_reflns_theta_full 66.04
_diffrn_reflns_theta_max 66.04
_diffrn_reflns_theta_min 3.54
_exptl_absorpt_coefficient_mu 2.572
_exptl_absorpt_correction_T_max 0.6689
_exptl_absorpt_correction_T_min 0.5892
_exptl_absorpt_correction_type none
_exptl_crystal_density_diffrn 1.278
_exptl_crystal_density_method 'not measured'
_exptl_crystal_description block
_exptl_crystal_F_000 2760
_exptl_crystal_size_max 0.23
_exptl_crystal_size_mid 0.19
_exptl_crystal_size_min 0.17
_refine_diff_density_max 0.500
_refine_diff_density_min -0.469
_refine_diff_density_rms 0.069
_refine_ls_extinction_coef 0.00010(3)
_refine_ls_extinction_expression Fc^*^=kFc[1+0.001xFc^2^\l^3^/sin(2\q)]^-1/4^
_refine_ls_extinction_method SHELXL
_refine_ls_goodness_of_fit_ref 1.066
_refine_ls_hydrogen_treatment mixed
_refine_ls_matrix_type full
_refine_ls_number_parameters 797
_refine_ls_number_reflns 11041
_refine_ls_number_restraints 0
_refine_ls_restrained_S_all 1.066
_refine_ls_R_factor_all 0.2420
_refine_ls_R_factor_gt 0.1206
_refine_ls_shift/su_max 0.001
_refine_ls_shift/su_mean 0.000
_refine_ls_structure_factor_coef Fsqd
_refine_ls_weighting_details 'calc w=1/[\s^2^(Fo^2^)+(0.0612P)^2^+0.0000P] where P=(Fo^2^+2Fc^2^)/3'
_refine_ls_weighting_scheme calc
_refine_ls_wR_factor_gt 0.2312
_refine_ls_wR_factor_ref 0.2976
_reflns_number_gt 3716
_reflns_number_total 11041
_reflns_threshold_expression >2sigma(I)
_cod_data_source_file am8b04113_si_003.cif
_cod_data_source_block 2
_cod_depositor_comments
;
The following automatic conversions were performed:

data item '_symmetry_cell_setting' value 'Monoclinic' was changed to
'monoclinic' in accordance with the
/home/data/users/saulius/crontab/automatic-downloads/current/ACS/lib/dictionaries/cif_core.dic
dictionary named 'cif_core.dic' version 2.4.2 last updated on
2011-04-26.

Automatic conversion script
Id: cif_fix_values 6909 2019-04-08 15:41:33Z antanas 
;
_cod_original_sg_symbol_H-M P2(1)/c
_cod_original_formula_sum 'C39.50 H41 Br Cl N O'
_cod_database_code 4515274

loop_
_symmetry_equiv_pos_as_xyz
'x, y, z'
'-x, y+1/2, -z+1/2'
'-x, -y, -z'
'x, -y-1/2, z-1/2'

loop_
_atom_site_label
_atom_site_type_symbol
_atom_site_fract_x
_atom_site_fract_y
_atom_site_fract_z
_atom_site_U_iso_or_equiv
_atom_site_adp_type
_atom_site_occupancy
_atom_site_symmetry_multiplicity
_atom_site_calc_flag
_atom_site_refinement_flags
_atom_site_disorder_assembly
_atom_site_disorder_group
Br1 Br 0.5465(11) 0.8193(9) 0.53849(9) 0.125(2) Uani 0.87(3) 1 d P A 1
Br1' Br 0.485(7) 0.868(6) 0.5426(6) 0.125(16) Uani 0.13(3) 1 d P A 2
Br2 Br 0.00767(16) 0.40114(18) 0.45844(3) 0.1525(8) Uani 1 1 d . . .
Cl1 Cl 0.3788(5) 0.3893(5) 0.39052(9) 0.212(2) Uani 1 1 d . . .
Cl2 Cl 0.1983(5) 0.2694(7) 0.41157(11) 0.231(3) Uani 1 1 d . . .
N1 N 0.3339(7) 0.6279(11) 0.48938(15) 0.091(3) Uani 1 1 d . . .
N2 N 0.1591(9) 0.9829(11) 0.50789(16) 0.102(3) Uani 1 1 d . . .
O1 O 0.1144(7) 0.3602(11) 0.50790(18) 0.173(4) Uani 1 1 d . . .
H1E H 0.0872 0.3690 0.4945 0.207 Uiso 1 1 d R . .
H1F H 0.0847 0.4197 0.5168 0.207 Uiso 1 1 d R . .
O2 O 0.4000(13) 0.0534(18) 0.5095(3) 0.335(9) Uani 1 1 d . . .
H2E H 0.4440 -0.0058 0.5151 0.401 Uiso 1 1 d R . .
H2F H 0.4232 0.0803 0.4965 0.401 Uiso 1 1 d R . .
C1 C 0.1613(16) 1.0319(19) 0.5326(2) 0.192(8) Uani 1 1 d . . .
H1A H 0.1962 1.1231 0.5335 0.230 Uiso 1 1 calc R . .
H1B H 0.0886 1.0421 0.5382 0.230 Uiso 1 1 calc R . .
C2 C 0.2199(17) 0.929(2) 0.5470(3) 0.215(10) Uani 1 1 d . . .
H2A H 0.2909 0.9145 0.5407 0.258 Uiso 1 1 calc R . .
H2B H 0.1823 0.8399 0.5468 0.258 Uiso 1 1 calc R . .
C3 C 0.2305(19) 0.981(3) 0.5723(4) 0.225(12) Uani 1 1 d . . .
H3A H 0.3015 0.9590 0.5781 0.269 Uiso 1 1 calc R . .
H3B H 0.2213 1.0826 0.5728 0.269 Uiso 1 1 calc R . .
C4 C 0.147(2) 0.911(3) 0.5871(4) 0.237(12) Uani 1 1 d . . .
H4A H 0.1499 0.8106 0.5845 0.285 Uiso 1 1 calc R . .
H4B H 0.0768 0.9439 0.5822 0.285 Uiso 1 1 calc R . .
C5 C 0.159(2) 0.939(3) 0.6127(4) 0.251(13) Uani 1 1 d . . .
H5A H 0.2121 1.0120 0.6151 0.302 Uiso 1 1 calc R . .
H5B H 0.0913 0.9718 0.6188 0.302 Uiso 1 1 calc R . .
C6 C 0.193(2) 0.808(3) 0.6252(4) 0.285(14) Uani 1 1 d . . .
H6A H 0.1333 0.7440 0.6260 0.428 Uiso 1 1 calc R . .
H6B H 0.2155 0.8324 0.6405 0.428 Uiso 1 1 calc R . .
H6C H 0.2509 0.7642 0.6171 0.428 Uiso 1 1 calc R . .
C7 C 0.1081(10) 0.8591(14) 0.50278(19) 0.102(4) Uani 1 1 d . . .
H7 H 0.0821 0.8000 0.5143 0.122 Uiso 1 1 calc R . .
C8 C 0.0970(8) 0.8264(12) 0.47974(18) 0.084(3) Uani 1 1 d . . .
H8 H 0.0642 0.7420 0.4757 0.101 Uiso 1 1 calc R . .
C9 C 0.1335(8) 0.9158(12) 0.46236(17) 0.081(3) Uani 1 1 d . . .
C10 C 0.1804(10) 1.0356(12) 0.4692(2) 0.100(4) Uani 1 1 d . . .
H10 H 0.2060 1.0968 0.4580 0.120 Uiso 1 1 calc R . .
C11 C 0.1927(12) 1.0724(13) 0.4916(2) 0.124(5) Uani 1 1 d . . .
H11 H 0.2239 1.1581 0.4956 0.149 Uiso 1 1 calc R . .
C12 C 0.1230(8) 0.8839(10) 0.43791(15) 0.071(3) Uani 1 1 d . . .
H12 H 0.1464 0.9524 0.4276 0.086 Uiso 1 1 calc R . .
C13 C 0.0837(8) 0.7683(10) 0.42903(15) 0.073(3) Uani 1 1 d . . .
H13 H 0.0576 0.7021 0.4394 0.088 Uiso 1 1 calc R . .
C14 C 0.0761(7) 0.7312(12) 0.40477(15) 0.071(3) Uani 1 1 d . . .
C15 C 0.1135(7) 0.8170(10) 0.38700(16) 0.074(3) Uani 1 1 d . . .
H15 H 0.1429 0.9042 0.3906 0.088 Uiso 1 1 calc R . .
C16 C 0.1081(7) 0.7765(10) 0.36411(15) 0.069(3) Uani 1 1 d . . .
H16 H 0.1351 0.8358 0.3528 0.083 Uiso 1 1 calc R . .
C17 C 0.0634(6) 0.6499(10) 0.35802(14) 0.062(2) Uani 1 1 d . . .
C18 C 0.0283(8) 0.5627(11) 0.37548(17) 0.078(3) Uani 1 1 d . . .
H18 H -0.0008 0.4755 0.3717 0.093 Uiso 1 1 calc R . .
C19 C 0.0348(8) 0.6000(11) 0.39825(16) 0.076(3) Uani 1 1 d . . .
H19 H 0.0114 0.5375 0.4095 0.091 Uiso 1 1 calc R . .
C20 C 0.0618(7) 0.6025(9) 0.33354(15) 0.063(2) Uani 1 1 d . . .
C21 C -0.0277(8) 0.5707(8) 0.32263(14) 0.060(2) Uani 1 1 d . . .
C22 C 0.1715(8) 0.5962(10) 0.32266(17) 0.068(3) Uani 1 1 d . . .
C23 C 0.2566(8) 0.5374(10) 0.33424(17) 0.077(3) Uani 1 1 d . . .
H23 H 0.2442 0.5001 0.3488 0.092 Uiso 1 1 calc R . .
C24 C 0.3605(9) 0.5301(14) 0.3255(3) 0.109(4) Uani 1 1 d . . .
H24 H 0.4156 0.4847 0.3334 0.131 Uiso 1 1 calc R . .
C25 C 0.3764(12) 0.5940(16) 0.3047(3) 0.117(5) Uani 1 1 d . . .
H25 H 0.4457 0.5954 0.2988 0.140 Uiso 1 1 calc R . .
C26 C 0.3008(11) 0.6527(13) 0.2926(2) 0.103(4) Uani 1 1 d . . .
H26 H 0.3169 0.6916 0.2784 0.124 Uiso 1 1 calc R . .
C27 C 0.1915(9) 0.6586(11) 0.3011(2) 0.088(3) Uani 1 1 d . . .
H27 H 0.1372 0.7017 0.2927 0.106 Uiso 1 1 calc R . .
C28 C -0.1360(7) 0.5899(11) 0.33306(15) 0.065(2) Uani 1 1 d . . .
C29 C -0.1672(8) 0.7159(11) 0.34271(16) 0.082(3) Uani 1 1 d . . .
H29 H -0.1190 0.7906 0.3432 0.098 Uiso 1 1 calc R . .
C30 C -0.2723(10) 0.7337(14) 0.35193(17) 0.101(4) Uani 1 1 d . . .
H30 H -0.2921 0.8165 0.3594 0.121 Uiso 1 1 calc R . .
C31 C -0.3424(9) 0.6243(19) 0.3494(2) 0.118(5) Uani 1 1 d . . .
H31 H -0.4131 0.6371 0.3541 0.142 Uiso 1 1 calc R . .
C32 C -0.3144(10) 0.4999(15) 0.3406(2) 0.104(4) Uani 1 1 d . . .
H32 H -0.3631 0.4257 0.3403 0.125 Uiso 1 1 calc R . .
C33 C -0.2105(9) 0.4822(14) 0.33181(18) 0.098(4) Uani 1 1 d . . .
H33 H -0.1915 0.3969 0.3250 0.118 Uiso 1 1 calc R . .
C34 C -0.0295(7) 0.5085(10) 0.29904(14) 0.068(3) Uani 1 1 d . . .
C35 C 0.0327(7) 0.3950(10) 0.29292(16) 0.070(3) Uani 1 1 d . . .
H35 H 0.0790 0.3556 0.3037 0.084 Uiso 1 1 calc R . .
C36 C 0.0278(9) 0.3382(11) 0.27100(18) 0.086(3) Uani 1 1 d . . .
H36 H 0.0726 0.2638 0.2670 0.103 Uiso 1 1 calc R . .
C37 C -0.0440(9) 0.3920(12) 0.25490(16) 0.085(3) Uani 1 1 d . . .
H37 H -0.0483 0.3525 0.2403 0.103 Uiso 1 1 calc R . .
C38 C -0.1087(8) 0.5040(10) 0.26069(16) 0.077(3) Uani 1 1 d . . .
H38 H -0.1565 0.5420 0.2501 0.092 Uiso 1 1 calc R . .
C39 C -0.1009(7) 0.5586(10) 0.28264(15) 0.074(3) Uani 1 1 d . . .
H39 H -0.1458 0.6328 0.2866 0.089 Uiso 1 1 calc R . .
C40 C 0.3135(12) 0.5906(16) 0.5139(2) 0.142(6) Uani 1 1 d . . .
H40A H 0.2380 0.5694 0.5159 0.171 Uiso 1 1 calc R . .
H40B H 0.3311 0.6704 0.5236 0.171 Uiso 1 1 calc R . .
C41 C 0.3799(13) 0.4644(18) 0.5212(3) 0.165(7) Uani 1 1 d . . .
H41A H 0.4547 0.4914 0.5223 0.198 Uiso 1 1 calc R . .
H41B H 0.3736 0.3907 0.5097 0.198 Uiso 1 1 calc R . .
C42 C 0.3416(14) 0.4075(19) 0.5447(3) 0.163(7) Uani 1 1 d . . .
H42A H 0.2646 0.3939 0.5443 0.195 Uiso 1 1 calc R . .
H42B H 0.3749 0.3169 0.5477 0.195 Uiso 1 1 calc R . .
C43 C 0.3700(14) 0.5086(19) 0.5640(3) 0.172(7) Uani 1 1 d . . .
H43A H 0.3307 0.5959 0.5619 0.207 Uiso 1 1 calc R . .
H43B H 0.4460 0.5301 0.5633 0.207 Uiso 1 1 calc R . .
C44 C 0.3432(15) 0.446(2) 0.5876(3) 0.182(8) Uani 1 1 d . . .
H44A H 0.3779 0.3556 0.5894 0.218 Uiso 1 1 calc R . .
H44B H 0.3695 0.5085 0.5997 0.218 Uiso 1 1 calc R . .
C45 C 0.2245(15) 0.430(2) 0.5897(3) 0.223(10) Uani 1 1 d . . .
H45A H 0.1898 0.4787 0.5772 0.335 Uiso 1 1 calc R . .
H45B H 0.2010 0.4686 0.6041 0.335 Uiso 1 1 calc R . .
H45C H 0.2063 0.3317 0.5890 0.335 Uiso 1 1 calc R . .
C46 C 0.3905(9) 0.7432(13) 0.48510(18) 0.091(3) Uani 1 1 d . . .
H46 H 0.4208 0.7954 0.4970 0.109 Uiso 1 1 calc R . .
C47 C 0.4029(8) 0.7830(11) 0.46255(19) 0.085(3) Uani 1 1 d . . .
H47 H 0.4407 0.8656 0.4597 0.102 Uiso 1 1 calc R . .
C48 C 0.3643(8) 0.7109(10) 0.44422(16) 0.067(2) Uani 1 1 d . . .
C49 C 0.3064(9) 0.5887(12) 0.45007(18) 0.088(3) Uani 1 1 d . . .
H49 H 0.2773 0.5321 0.4386 0.106 Uiso 1 1 calc R . .
C50 C 0.2938(9) 0.5547(13) 0.4720(2) 0.100(4) Uani 1 1 d . . .
H50 H 0.2543 0.4743 0.4753 0.121 Uiso 1 1 calc R . .
C51 C 0.3748(8) 0.7512(11) 0.41983(16) 0.078(3) Uani 1 1 d . . .
H51 H 0.3381 0.6974 0.4090 0.094 Uiso 1 1 calc R . .
C52 C 0.4313(7) 0.8561(11) 0.41238(16) 0.078(3) Uani 1 1 d . . .
H52 H 0.4696 0.9080 0.4232 0.093 Uiso 1 1 calc R . .
C53 C 0.4400(7) 0.8998(10) 0.38801(15) 0.065(2) Uani 1 1 d . . .
C54 C 0.5009(8) 1.0155(12) 0.38280(15) 0.084(3) Uani 1 1 d . . .
H54 H 0.5387 1.0582 0.3947 0.101 Uiso 1 1 calc R . .
C55 C 0.5101(7) 1.0730(11) 0.36115(15) 0.080(3) Uani 1 1 d . . .
H55 H 0.5536 1.1509 0.3585 0.096 Uiso 1 1 calc R . .
C56 C 0.4512(6) 1.0095(9) 0.34312(14) 0.059(2) Uani 1 1 d . . .
C57 C 0.3934(7) 0.8908(10) 0.34804(15) 0.068(3) Uani 1 1 d . . .
H57 H 0.3567 0.8457 0.3362 0.081 Uiso 1 1 calc R . .
C58 C 0.3875(7) 0.8348(10) 0.37041(15) 0.070(3) Uani 1 1 d . . .
H58 H 0.3478 0.7536 0.3732 0.084 Uiso 1 1 calc R . .
C59 C 0.4539(7) 1.0682(8) 0.31926(13) 0.058(2) Uani 1 1 d . . .
C60 C 0.3661(6) 1.0938(8) 0.30698(14) 0.054(2) Uani 1 1 d . . .
C61 C 0.5645(7) 1.0914(11) 0.30936(15) 0.067(3) Uani 1 1 d . . .
C62 C 0.6424(7) 0.9864(11) 0.31122(16) 0.073(3) Uani 1 1 d . . .
H62 H 0.6253 0.9041 0.3191 0.087 Uiso 1 1 calc R . .
C63 C 0.7440(8) 0.9994(13) 0.30186(19) 0.089(3) Uani 1 1 d . . .
H63 H 0.7936 0.9264 0.3026 0.107 Uiso 1 1 calc R . .
C64 C 0.7681(9) 1.1260(16) 0.2913(2) 0.111(4) Uani 1 1 d . . .
H64 H 0.8363 1.1410 0.2854 0.133 Uiso 1 1 calc R . .
C65 C 0.6932(10) 1.2278(13) 0.28954(18) 0.096(4) Uani 1 1 d . . .
H65 H 0.7098 1.3101 0.2816 0.115 Uiso 1 1 calc R . .
C66 C 0.5924(8) 1.2136(12) 0.29913(17) 0.085(3) Uani 1 1 d . . .
H66 H 0.5441 1.2881 0.2985 0.102 Uiso 1 1 calc R . .
C67 C 0.2550(7) 1.0947(10) 0.31684(14) 0.061(2) Uani 1 1 d . . .
C68 C 0.2298(8) 1.1619(11) 0.33698(17) 0.078(3) Uani 1 1 d . . .
H68 H 0.2839 1.2070 0.3452 0.093 Uiso 1 1 calc R . .
C69 C 0.1245(10) 1.1646(12) 0.3455(2) 0.094(4) Uani 1 1 d . . .
H69 H 0.1096 1.2108 0.3593 0.113 Uiso 1 1 calc R . .
C70 C 0.0450(9) 1.0997(14) 0.3337(2) 0.103(4) Uani 1 1 d . . .
H70 H -0.0250 1.1016 0.3392 0.124 Uiso 1 1 calc R . .
C71 C 0.0689(8) 1.0295(12) 0.3131(2) 0.092(4) Uani 1 1 d . . .
H71 H 0.0148 0.9838 0.3050 0.111 Uiso 1 1 calc R . .
C72 C 0.1734(7) 1.0283(10) 0.30486(16) 0.071(3) Uani 1 1 d . . .
H72 H 0.1887 0.9822 0.2911 0.085 Uiso 1 1 calc R . .
C73 C 0.3703(6) 1.1269(9) 0.28195(15) 0.056(2) Uani 1 1 d . . .
C74 C 0.4157(7) 1.0332(10) 0.26679(16) 0.070(3) Uani 1 1 d . . .
H74 H 0.4446 0.9490 0.2722 0.084 Uiso 1 1 calc R . .
C75 C 0.4184(8) 1.0645(12) 0.24342(18) 0.086(3) Uani 1 1 d . . .
H75 H 0.4490 1.0007 0.2332 0.103 Uiso 1 1 calc R . .
C76 C 0.3763(9) 1.1887(14) 0.23522(18) 0.093(4) Uani 1 1 d . . .
H76 H 0.3792 1.2096 0.2196 0.111 Uiso 1 1 calc R . .
C77 C 0.3307(8) 1.2805(12) 0.25010(18) 0.086(3) Uani 1 1 d . . .
H77 H 0.3017 1.3640 0.2445 0.103 Uiso 1 1 calc R . .
C78 C 0.3262(7) 1.2528(10) 0.27346(15) 0.071(3) Uani 1 1 d . . .
H78 H 0.2944 1.3170 0.2834 0.085 Uiso 1 1 calc R . .
C79 C 0.3255(15) 0.2425(19) 0.4064(3) 0.187(8) Uani 1 1 d . . .
H79A H 0.3341 0.1565 0.3975 0.225 Uiso 1 1 calc R . .
H79B H 0.3642 0.2318 0.4208 0.225 Uiso 1 1 calc R . .

loop_
_atom_site_aniso_label
_atom_site_aniso_U_11
_atom_site_aniso_U_22
_atom_site_aniso_U_33
_atom_site_aniso_U_23
_atom_site_aniso_U_13
_atom_site_aniso_U_12
Br1 0.135(5) 0.115(3) 0.1242(18) 0.0274(17) -0.040(2) -0.034(3)
Br1' 0.14(3) 0.115(17) 0.124(12) 0.027(11) -0.040(15) -0.03(2)
Br2 0.1933(19) 0.1402(15) 0.1239(13) 0.0373(11) 0.0004(12) -0.0416(13)
Cl1 0.339(8) 0.138(4) 0.159(4) -0.007(3) -0.020(5) -0.021(4)
Cl2 0.215(6) 0.237(6) 0.240(7) 0.044(5) -0.017(5) 0.043(5)
N1 0.091(6) 0.105(8) 0.076(6) 0.029(6) -0.006(5) -0.008(6)
N2 0.149(9) 0.087(7) 0.071(6) -0.012(5) -0.017(6) 0.004(7)
O1 0.149(9) 0.193(10) 0.176(10) 0.032(8) -0.030(7) -0.021(8)
O2 0.35(2) 0.37(2) 0.29(2) -0.014(17) -0.052(17) -0.018(19)
C1 0.27(2) 0.22(2) 0.090(11) -0.041(11) -0.063(13) 0.036(17)
C2 0.26(2) 0.25(2) 0.129(15) -0.031(15) -0.070(16) 0.022(19)
C3 0.27(3) 0.27(3) 0.132(19) -0.026(18) -0.069(18) 0.01(2)
C4 0.29(3) 0.27(3) 0.15(2) -0.04(2) -0.05(2) 0.03(3)
C5 0.29(3) 0.28(4) 0.18(2) -0.01(2) -0.05(2) 0.04(3)
C6 0.31(3) 0.31(4) 0.23(3) 0.04(3) 0.00(2) 0.02(3)
C7 0.119(10) 0.113(10) 0.074(7) 0.009(7) 0.001(7) -0.003(8)
C8 0.089(7) 0.090(8) 0.074(7) -0.004(6) -0.006(6) -0.014(6)
C9 0.087(7) 0.094(8) 0.062(6) 0.001(6) 0.000(6) -0.005(6)
C10 0.127(10) 0.091(9) 0.082(8) 0.002(7) -0.007(8) -0.009(8)
C11 0.197(15) 0.084(9) 0.091(9) 0.005(8) -0.018(10) -0.007(9)
C12 0.099(7) 0.066(7) 0.048(5) 0.007(5) 0.004(5) -0.005(6)
C13 0.088(7) 0.073(7) 0.059(6) 0.012(5) -0.006(5) -0.004(6)
C14 0.060(5) 0.100(8) 0.053(5) 0.007(5) 0.002(4) 0.000(5)
C15 0.078(6) 0.074(7) 0.069(6) -0.008(5) -0.001(5) 0.000(5)
C16 0.065(6) 0.081(7) 0.060(6) 0.017(5) 0.012(5) -0.013(5)
C17 0.049(5) 0.087(7) 0.050(5) 0.012(5) -0.006(4) -0.008(5)
C18 0.084(7) 0.077(7) 0.073(7) 0.007(5) -0.006(6) -0.004(6)
C19 0.086(7) 0.080(7) 0.061(6) 0.012(5) 0.001(5) -0.010(6)
C20 0.075(6) 0.050(5) 0.064(6) 0.006(4) -0.003(5) 0.001(5)
C21 0.084(6) 0.041(5) 0.053(5) 0.005(4) 0.001(5) 0.010(4)
C22 0.068(6) 0.068(6) 0.069(6) 0.000(5) 0.011(5) -0.021(5)
C23 0.073(6) 0.080(7) 0.077(7) -0.015(5) 0.002(5) -0.012(6)
C24 0.062(7) 0.111(11) 0.156(13) -0.040(10) 0.014(8) 0.009(7)
C25 0.102(11) 0.123(12) 0.125(13) -0.023(10) 0.027(9) -0.016(9)
C26 0.121(11) 0.094(10) 0.095(9) -0.012(7) 0.031(8) -0.027(9)
C27 0.101(8) 0.063(7) 0.099(9) -0.010(6) 0.010(7) -0.015(6)
C28 0.064(6) 0.073(7) 0.057(6) -0.003(5) -0.002(4) 0.011(5)
C29 0.086(7) 0.089(8) 0.070(6) -0.007(6) -0.008(6) 0.028(6)
C30 0.112(9) 0.129(11) 0.061(7) -0.013(7) 0.004(7) 0.072(9)
C31 0.063(7) 0.182(16) 0.111(11) 0.002(11) -0.006(7) 0.017(9)
C32 0.097(9) 0.115(11) 0.099(9) -0.012(8) 0.008(7) -0.010(8)
C33 0.088(8) 0.139(11) 0.069(7) -0.016(7) 0.014(6) 0.004(8)
C34 0.075(6) 0.081(7) 0.048(5) -0.013(5) -0.001(5) -0.008(6)
C35 0.068(6) 0.077(7) 0.065(6) 0.001(5) -0.002(5) -0.003(5)
C36 0.103(8) 0.070(7) 0.084(7) -0.024(6) 0.016(6) 0.014(6)
C37 0.117(9) 0.088(8) 0.052(6) -0.011(6) -0.005(6) -0.022(7)
C38 0.095(7) 0.066(7) 0.068(6) 0.018(5) -0.020(6) -0.004(6)
C39 0.072(6) 0.091(8) 0.059(6) 0.006(5) -0.008(5) 0.013(5)
C40 0.150(13) 0.178(15) 0.098(10) 0.054(10) -0.008(9) -0.018(12)
C41 0.168(16) 0.203(19) 0.125(13) 0.051(13) -0.020(11) -0.008(14)
C42 0.170(16) 0.197(19) 0.122(13) 0.063(13) -0.021(12) -0.017(14)
C43 0.182(18) 0.21(2) 0.124(14) 0.057(14) -0.003(13) -0.016(15)
C44 0.181(18) 0.23(2) 0.130(14) 0.078(14) -0.010(14) -0.009(17)
C45 0.18(2) 0.31(3) 0.180(19) 0.076(18) -0.001(16) -0.01(2)
C46 0.108(9) 0.100(9) 0.066(7) 0.023(6) 0.005(6) -0.009(7)
C47 0.097(8) 0.067(7) 0.090(8) 0.009(6) 0.003(6) -0.015(6)
C48 0.077(6) 0.059(6) 0.066(6) 0.006(5) 0.004(5) 0.000(5)
C49 0.114(9) 0.083(8) 0.067(7) -0.005(6) -0.001(6) -0.009(7)
C50 0.095(9) 0.106(10) 0.101(9) 0.018(8) -0.010(7) -0.014(7)
C51 0.084(7) 0.087(7) 0.064(6) 0.008(6) -0.002(5) 0.007(6)
C52 0.068(6) 0.095(8) 0.070(6) 0.028(6) -0.008(5) -0.020(6)
C53 0.076(6) 0.062(6) 0.057(5) 0.015(5) -0.007(5) -0.002(5)
C54 0.085(7) 0.112(9) 0.056(6) 0.002(6) -0.019(5) -0.014(7)
C55 0.079(6) 0.107(8) 0.053(6) 0.009(5) -0.013(5) -0.030(6)
C56 0.052(5) 0.065(6) 0.060(5) 0.003(4) -0.002(4) -0.005(4)
C57 0.064(6) 0.072(6) 0.067(6) 0.002(5) -0.008(5) -0.008(5)
C58 0.071(6) 0.064(6) 0.075(6) 0.014(5) -0.015(5) -0.018(5)
C59 0.078(6) 0.049(5) 0.047(5) 0.000(4) -0.002(4) -0.003(4)
C60 0.059(5) 0.045(5) 0.058(5) 0.005(4) 0.005(4) -0.006(4)
C61 0.053(5) 0.092(7) 0.055(5) 0.010(5) -0.001(4) -0.010(5)
C62 0.070(6) 0.078(7) 0.071(6) 0.002(5) -0.001(5) 0.003(6)
C63 0.068(7) 0.107(10) 0.092(8) -0.006(7) -0.001(6) 0.007(6)
C64 0.072(8) 0.143(13) 0.118(10) 0.021(9) -0.013(7) -0.028(8)
C65 0.104(9) 0.102(9) 0.080(8) 0.022(7) 0.003(7) -0.046(8)
C66 0.073(7) 0.099(9) 0.085(7) 0.025(6) -0.001(6) -0.026(6)
C67 0.067(6) 0.065(6) 0.051(5) 0.015(4) 0.004(4) -0.003(5)
C68 0.076(7) 0.086(8) 0.070(7) 0.004(6) 0.006(5) -0.008(6)
C69 0.102(9) 0.096(9) 0.085(8) 0.004(7) 0.029(7) 0.037(8)
C70 0.080(8) 0.139(12) 0.092(9) 0.032(8) 0.024(7) 0.019(8)
C71 0.068(7) 0.119(10) 0.089(8) 0.030(7) 0.007(6) -0.015(7)
C72 0.059(5) 0.094(8) 0.060(6) 0.011(5) 0.004(5) -0.004(5)
C73 0.046(5) 0.061(6) 0.062(5) 0.009(5) 0.006(4) -0.007(4)
C74 0.083(6) 0.064(6) 0.064(6) -0.001(5) 0.011(5) -0.010(5)
C75 0.088(8) 0.101(9) 0.069(7) 0.001(6) 0.014(6) -0.013(7)
C76 0.086(8) 0.138(11) 0.054(6) 0.005(7) 0.022(6) -0.017(8)
C77 0.086(7) 0.093(9) 0.079(7) 0.038(6) -0.017(6) -0.018(6)
C78 0.075(6) 0.075(6) 0.061(6) 0.003(5) -0.008(5) 0.001(5)
C79 0.20(2) 0.182(18) 0.182(18) 0.025(14) 0.006(16) 0.034(16)

loop_
_atom_type_symbol
_atom_type_description
_atom_type_scat_dispersion_real
_atom_type_scat_dispersion_imag
_atom_type_scat_source
C C 0.0181 0.0091 'International Tables Vol C Tables 4.2.6.8 and 6.1.1.4'
H H 0.0000 0.0000 'International Tables Vol C Tables 4.2.6.8 and 6.1.1.4'
N N 0.0311 0.0180 'International Tables Vol C Tables 4.2.6.8 and 6.1.1.4'
O O 0.0492 0.0322 'International Tables Vol C Tables 4.2.6.8 and 6.1.1.4'
Cl Cl 0.3639 0.7018 'International Tables Vol C Tables 4.2.6.8 and 6.1.1.4'
Br Br -0.6763 1.2805 'International Tables Vol C Tables 4.2.6.8 and 6.1.1.4'

loop_
_geom_angle_atom_site_label_1
_geom_angle_atom_site_label_2
_geom_angle_atom_site_label_3
_geom_angle
C50 N1 C46 119.3(10)
C50 N1 C40 122.7(11)
C46 N1 C40 117.9(11)
C11 N2 C7 122.5(10)
C11 N2 C1 118.2(12)
C7 N2 C1 118.6(12)
H1E O1 H1F 108.3
H2E O2 H2F 108.7
C2 C1 N2 110.2(15)
C2 C1 H1A 109.6
N2 C1 H1A 109.6
C2 C1 H1B 109.6
N2 C1 H1B 109.6
H1A C1 H1B 108.1
C1 C2 C3 111.6(18)
C1 C2 H2A 109.3
C3 C2 H2A 109.3
C1 C2 H2B 109.3
C3 C2 H2B 109.3
H2A C2 H2B 108.0
C4 C3 C2 110(2)
C4 C3 H3A 109.6
C2 C3 H3A 109.6
C4 C3 H3B 109.6
C2 C3 H3B 109.6
H3A C3 H3B 108.1
C3 C4 C5 115(2)
C3 C4 H4A 108.6
C5 C4 H4A 108.6
C3 C4 H4B 108.6
C5 C4 H4B 108.6
H4A C4 H4B 107.5
C6 C5 C4 111(3)
C6 C5 H5A 109.4
C4 C5 H5A 109.4
C6 C5 H5B 109.4
C4 C5 H5B 109.4
H5A C5 H5B 108.0
C5 C6 H6A 109.5
C5 C6 H6B 109.5
H6A C6 H6B 109.5
C5 C6 H6C 109.5
H6A C6 H6C 109.5
H6B C6 H6C 109.5
N2 C7 C8 116.7(11)
N2 C7 H7 121.7
C8 C7 H7 121.7
C7 C8 C9 122.2(11)
C7 C8 H8 118.9
C9 C8 H8 118.9
C10 C9 C8 116.3(10)
C10 C9 C12 120.3(11)
C8 C9 C12 123.4(10)
C9 C10 C11 123.6(12)
C9 C10 H10 118.2
C11 C10 H10 118.2
N2 C11 C10 118.7(12)
N2 C11 H11 120.7
C10 C11 H11 120.7
C13 C12 C9 126.2(9)
C13 C12 H12 116.9
C9 C12 H12 116.9
C12 C13 C14 127.5(9)
C12 C13 H13 116.3
C14 C13 H13 116.3
C15 C14 C19 116.3(9)
C15 C14 C13 123.6(10)
C19 C14 C13 120.0(9)
C16 C15 C14 122.2(9)
C16 C15 H15 118.9
C14 C15 H15 118.9
C17 C16 C15 120.6(9)
C17 C16 H16 119.7
C15 C16 H16 119.7
C16 C17 C18 117.7(8)
C16 C17 C20 121.0(8)
C18 C17 C20 121.1(9)
C19 C18 C17 122.4(10)
C19 C18 H18 118.8
C17 C18 H18 118.8
C18 C19 C14 120.8(9)
C18 C19 H19 119.6
C14 C19 H19 119.6
C21 C20 C17 122.5(9)
C21 C20 C22 123.9(9)
C17 C20 C22 113.6(8)
C20 C21 C34 122.9(9)
C20 C21 C28 122.9(8)
C34 C21 C28 114.2(8)
C23 C22 C27 117.9(10)
C23 C22 C20 120.7(9)
C27 C22 C20 121.3(9)
C22 C23 C24 124.0(11)
C22 C23 H23 118.0
C24 C23 H23 118.0
C25 C24 C23 115.9(13)
C25 C24 H24 122.0
C23 C24 H24 122.0
C26 C25 C24 124.0(14)
C26 C25 H25 118.0
C24 C25 H25 118.0
C25 C26 C27 121.0(13)
C25 C26 H26 119.5
C27 C26 H26 119.5
C22 C27 C26 117.1(11)
C22 C27 H27 121.5
C26 C27 H27 121.5
C29 C28 C33 118.2(10)
C29 C28 C21 121.9(9)
C33 C28 C21 119.8(9)
C28 C29 C30 121.1(11)
C28 C29 H29 119.4
C30 C29 H29 119.4
C31 C30 C29 117.3(11)
C31 C30 H30 121.4
C29 C30 H30 121.4
C32 C31 C30 123.1(12)
C32 C31 H31 118.5
C30 C31 H31 118.5
C31 C32 C33 119.2(13)
C31 C32 H32 120.4
C33 C32 H32 120.4
C28 C33 C32 120.8(12)
C28 C33 H33 119.6
C32 C33 H33 119.6
C35 C34 C39 116.9(8)
C35 C34 C21 122.7(8)
C39 C34 C21 120.2(9)
C34 C35 C36 121.3(9)
C34 C35 H35 119.4
C36 C35 H35 119.4
C35 C36 C37 120.2(10)
C35 C36 H36 119.9
C37 C36 H36 119.9
C38 C37 C36 119.8(9)
C38 C37 H37 120.1
C36 C37 H37 120.1
C37 C38 C39 118.4(9)
C37 C38 H38 120.8
C39 C38 H38 120.8
C38 C39 C34 123.4(9)
C38 C39 H39 118.3
C34 C39 H39 118.3
N1 C40 C41 111.2(13)
N1 C40 H40A 109.4
C41 C40 H40A 109.4
N1 C40 H40B 109.4
C41 C40 H40B 109.4
H40A C40 H40B 108.0
C40 C41 C42 110.7(14)
C40 C41 H41A 109.5
C42 C41 H41A 109.5
C40 C41 H41B 109.5
C42 C41 H41B 109.5
H41A C41 H41B 108.1
C43 C42 C41 111.1(15)
C43 C42 H42A 109.4
C41 C42 H42A 109.4
C43 C42 H42B 109.4
C41 C42 H42B 109.4
H42A C42 H42B 108.0
C42 C43 C44 111.6(16)
C42 C43 H43A 109.3
C44 C43 H43A 109.3
C42 C43 H43B 109.3
C44 C43 H43B 109.3
H43A C43 H43B 108.0
C45 C44 C43 109.2(15)
C45 C44 H44A 109.8
C43 C44 H44A 109.8
C45 C44 H44B 109.8
C43 C44 H44B 109.8
H44A C44 H44B 108.3
C44 C45 H45A 109.5
C44 C45 H45B 109.5
H45A C45 H45B 109.5
C44 C45 H45C 109.5
H45A C45 H45C 109.5
H45B C45 H45C 109.5
N1 C46 C47 117.9(11)
N1 C46 H46 121.1
C47 C46 H46 121.1
C48 C47 C46 124.8(10)
C48 C47 H47 117.6
C46 C47 H47 117.6
C47 C48 C49 114.1(9)
C47 C48 C51 126.4(10)
C49 C48 C51 119.5(9)
C50 C49 C48 119.7(11)
C50 C49 H49 120.1
C48 C49 H49 120.1
C49 C50 N1 124.1(12)
C49 C50 H50 117.9
N1 C50 H50 117.9
C52 C51 C48 124.8(10)
C52 C51 H51 117.6
C48 C51 H51 117.6
C51 C52 C53 125.2(10)
C51 C52 H52 117.4
C53 C52 H52 117.4
C58 C53 C54 117.6(8)
C58 C53 C52 123.7(9)
C54 C53 C52 118.6(8)
C53 C54 C55 124.6(9)
C53 C54 H54 117.7
C55 C54 H54 117.7
C54 C55 C56 117.6(9)
C54 C55 H55 121.2
C56 C55 H55 121.2
C57 C56 C55 118.0(8)
C57 C56 C59 121.0(8)
C55 C56 C59 121.0(8)
C56 C57 C58 122.2(8)
C56 C57 H57 118.9
C58 C57 H57 118.9
C53 C58 C57 119.8(9)
C53 C58 H58 120.1
C57 C58 H58 120.1
C60 C59 C56 123.1(8)
C60 C59 C61 121.4(8)
C56 C59 C61 115.5(7)
C59 C60 C73 122.2(8)
C59 C60 C67 123.8(8)
C73 C60 C67 114.0(7)
C66 C61 C62 117.8(9)
C66 C61 C59 122.0(9)
C62 C61 C59 120.1(9)
C63 C62 C61 122.9(10)
C63 C62 H62 118.6
C61 C62 H62 118.6
C64 C63 C62 116.8(11)
C64 C63 H63 121.6
C62 C63 H63 121.6
C65 C64 C63 120.4(11)
C65 C64 H64 119.8
C63 C64 H64 119.8
C64 C65 C66 122.0(11)
C64 C65 H65 119.0
C66 C65 H65 119.0
C61 C66 C65 119.8(11)
C61 C66 H66 120.1
C65 C66 H66 120.1
C68 C67 C72 118.1(9)
C68 C67 C60 122.9(8)
C72 C67 C60 119.0(8)
C67 C68 C69 121.9(10)
C67 C68 H68 119.1
C69 C68 H68 119.1
C70 C69 C68 119.7(11)
C70 C69 H69 120.1
C68 C69 H69 120.1
C69 C70 C71 119.5(11)
C69 C70 H70 120.3
C71 C70 H70 120.3
C72 C71 C70 120.0(11)
C72 C71 H71 120.0
C70 C71 H71 120.0
C67 C72 C71 120.8(10)
C67 C72 H72 119.6
C71 C72 H72 119.6
C74 C73 C78 119.2(9)
C74 C73 C60 120.3(8)
C78 C73 C60 120.5(8)
C73 C74 C75 119.9(10)
C73 C74 H74 120.1
C75 C74 H74 120.1
C76 C75 C74 120.7(11)
C76 C75 H75 119.6
C74 C75 H75 119.6
C77 C76 C75 119.4(10)
C77 C76 H76 120.3
C75 C76 H76 120.3
C76 C77 C78 121.5(10)
C76 C77 H77 119.2
C78 C77 H77 119.2
C77 C78 C73 119.3(9)
C77 C78 H78 120.4
C73 C78 H78 120.4
Cl2 C79 Cl1 109.5(11)
Cl2 C79 H79A 109.8
Cl1 C79 H79A 109.8
Cl2 C79 H79B 109.8
Cl1 C79 H79B 109.8
H79A C79 H79B 108.2

loop_
_geom_bond_atom_site_label_1
_geom_bond_atom_site_label_2
_geom_bond_distance
Cl1 C79 1.799(17)
Cl2 C79 1.635(16)
N1 C50 1.324(13)
N1 C46 1.326(12)
N1 C40 1.489(13)
N2 C11 1.340(14)
N2 C7 1.368(14)
N2 C1 1.509(14)
O1 H1E 0.8501
O1 H1F 0.8502
O2 H2E 0.8499
O2 H2F 0.8503
C1 C2 1.48(2)
C1 H1A 0.9700
C1 H1B 0.9700
C2 C3 1.55(2)
C2 H2A 0.9700
C2 H2B 0.9700
C3 C4 1.51(3)
C3 H3A 0.9700
C3 H3B 0.9700
C4 C5 1.51(3)
C4 H4A 0.9700
C4 H4B 0.9700
C5 C6 1.50(2)
C5 H5A 0.9700
C5 H5B 0.9700
C6 H6A 0.9600
C6 H6B 0.9600
C6 H6C 0.9600
C7 C8 1.380(13)
C7 H7 0.9300
C8 C9 1.396(13)
C8 H8 0.9300
C9 C10 1.339(14)
C9 C12 1.457(12)
C10 C11 1.352(15)
C10 H10 0.9300
C11 H11 0.9300
C12 C13 1.307(12)
C12 H12 0.9300
C13 C14 1.455(12)
C13 H13 0.9300
C14 C15 1.395(12)
C14 C19 1.399(13)
C15 C16 1.385(11)
C15 H15 0.9300
C16 C17 1.371(12)
C16 H16 0.9300
C17 C18 1.381(11)
C17 C20 1.491(11)
C18 C19 1.371(12)
C18 H18 0.9300
C19 H19 0.9300
C20 C21 1.316(11)
C20 C22 1.510(12)
C21 C34 1.492(11)
C21 C28 1.493(11)
C22 C23 1.374(13)
C22 C27 1.407(13)
C23 C24 1.394(12)
C23 H23 0.9300
C24 C25 1.367(16)
C24 H24 0.9300
C25 C26 1.299(17)
C25 H25 0.9300
C26 C27 1.451(14)
C26 H26 0.9300
C27 H27 0.9300
C28 C29 1.377(12)
C28 C33 1.383(14)
C29 C30 1.426(13)
C29 H29 0.9300
C30 C31 1.365(17)
C30 H30 0.9300
C31 C32 1.333(16)
C31 H31 0.9300
C32 C33 1.405(14)
C32 H32 0.9300
C33 H33 0.9300
C34 C35 1.375(12)
C34 C39 1.386(11)
C35 C36 1.384(12)
C35 H35 0.9300
C36 C37 1.390(14)
C36 H36 0.9300
C37 C38 1.377(13)
C37 H37 0.9300
C38 C39 1.379(12)
C38 H38 0.9300
C39 H39 0.9300
C40 C41 1.515(18)
C40 H40A 0.9700
C40 H40B 0.9700
C41 C42 1.546(17)
C41 H41A 0.9700
C41 H41B 0.9700
C42 C43 1.51(2)
C42 H42A 0.9700
C42 H42B 0.9700
C43 C44 1.533(18)
C43 H43A 0.9700
C43 H43B 0.9700
C44 C45 1.494(18)
C44 H44A 0.9700
C44 H44B 0.9700
C45 H45A 0.9600
C45 H45B 0.9600
C45 H45C 0.9600
C46 C47 1.372(13)
C46 H46 0.9300
C47 C48 1.353(13)
C47 H47 0.9300
C48 C49 1.408(13)
C48 C51 1.473(12)
C49 C50 1.321(13)
C49 H49 0.9300
C50 H50 0.9300
C51 C52 1.295(12)
C51 H51 0.9300
C52 C53 1.479(11)
C52 H52 0.9300
C53 C58 1.360(11)
C53 C54 1.369(12)
C54 C55 1.376(11)
C54 H54 0.9300
C55 C56 1.413(11)
C55 H55 0.9300
C56 C57 1.367(11)
C56 C59 1.494(11)
C57 C58 1.406(11)
C57 H57 0.9300
C58 H58 0.9300
C59 C60 1.327(11)
C59 C61 1.511(11)
C60 C73 1.488(10)
C60 C67 1.500(11)
C61 C66 1.349(12)
C61 C62 1.396(12)
C62 C63 1.385(12)
C62 H62 0.9300
C63 C64 1.382(14)
C63 H63 0.9300
C64 C65 1.347(15)
C64 H64 0.9300
C65 C66 1.382(13)
C65 H65 0.9300
C66 H66 0.9300
C67 C68 1.370(12)
C67 C72 1.383(12)
C68 C69 1.405(12)
C68 H68 0.9300
C69 C70 1.354(15)
C69 H69 0.9300
C70 C71 1.402(14)
C70 H70 0.9300
C71 C72 1.390(12)
C71 H71 0.9300
C72 H72 0.9300
C73 C74 1.375(11)
C73 C78 1.404(11)
C74 C75 1.390(12)
C74 H74 0.9300
C75 C76 1.375(14)
C75 H75 0.9300
C76 C77 1.353(13)
C76 H76 0.9300
C77 C78 1.383(12)
C77 H77 0.9300
C78 H78 0.9300
C79 H79A 0.9700
C79 H79B 0.9700

loop_
_geom_torsion_atom_site_label_1
_geom_torsion_atom_site_label_2
_geom_torsion_atom_site_label_3
_geom_torsion_atom_site_label_4
_geom_torsion
C11 N2 C1 C2 -127.2(17)
C7 N2 C1 C2 63(2)
N2 C1 C2 C3 176.2(16)
C1 C2 C3 C4 100(3)
C2 C3 C4 C5 172.1(19)
C3 C4 C5 C6 -111(3)
C11 N2 C7 C8 3.0(19)
C1 N2 C7 C8 172.7(12)
N2 C7 C8 C9 -1.4(18)
C7 C8 C9 C10 0.2(17)
C7 C8 C9 C12 180.0(10)
C8 C9 C10 C11 0(2)
C12 C9 C10 C11 179.8(12)
C7 N2 C11 C10 -3(2)
C1 N2 C11 C10 -173.0(14)
C9 C10 C11 N2 2(2)
C10 C9 C12 C13 176.5(11)
C8 C9 C12 C13 -3.2(18)
C9 C12 C13 C14 -177.3(9)
C12 C13 C14 C15 1.4(17)
C12 C13 C14 C19 177.8(10)
C19 C14 C15 C16 1.3(14)
C13 C14 C15 C16 177.9(9)
C14 C15 C16 C17 1.2(15)
C15 C16 C17 C18 -2.5(14)
C15 C16 C17 C20 -177.2(8)
C16 C17 C18 C19 1.4(14)
C20 C17 C18 C19 176.1(9)
C17 C18 C19 C14 1.2(15)
C15 C14 C19 C18 -2.5(14)
C13 C14 C19 C18 -179.2(9)
C16 C17 C20 C21 -122.8(10)
C18 C17 C20 C21 62.7(12)
C16 C17 C20 C22 56.7(11)
C18 C17 C20 C22 -117.8(9)
C17 C20 C21 C34 -173.1(8)
C22 C20 C21 C34 7.4(14)
C17 C20 C21 C28 5.0(14)
C22 C20 C21 C28 -174.4(8)
C21 C20 C22 C23 -135.6(10)
C17 C20 C22 C23 44.9(12)
C21 C20 C22 C27 48.8(14)
C17 C20 C22 C27 -130.7(9)
C27 C22 C23 C24 -3.0(16)
C20 C22 C23 C24 -178.8(9)
C22 C23 C24 C25 3.9(18)
C23 C24 C25 C26 -3(2)
C24 C25 C26 C27 2(2)
C23 C22 C27 C26 1.4(14)
C20 C22 C27 C26 177.1(9)
C25 C26 C27 C22 -0.9(18)
C20 C21 C28 C29 51.7(13)
C34 C21 C28 C29 -129.9(9)
C20 C21 C28 C33 -132.6(10)
C34 C21 C28 C33 45.8(12)
C33 C28 C29 C30 2.2(14)
C21 C28 C29 C30 178.0(8)
C28 C29 C30 C31 -4.2(15)
C29 C30 C31 C32 5.8(19)
C30 C31 C32 C33 -5(2)
C29 C28 C33 C32 -1.4(16)
C21 C28 C33 C32 -177.3(9)
C31 C32 C33 C28 2.8(18)
C20 C21 C34 C35 48.6(13)
C28 C21 C34 C35 -129.8(9)
C20 C21 C34 C39 -135.8(10)
C28 C21 C34 C39 45.8(12)
C39 C34 C35 C36 3.1(15)
C21 C34 C35 C36 178.9(9)
C34 C35 C36 C37 -2.6(16)
C35 C36 C37 C38 1.3(17)
C36 C37 C38 C39 -0.8(16)
C37 C38 C39 C34 1.5(16)
C35 C34 C39 C38 -2.6(15)
C21 C34 C39 C38 -178.5(9)
C50 N1 C40 C41 75.9(17)
C46 N1 C40 C41 -107.3(14)
N1 C40 C41 C42 -168.3(13)
C40 C41 C42 C43 -70.2(19)
C41 C42 C43 C44 -174.0(14)
C42 C43 C44 C45 -66(2)
C50 N1 C46 C47 1.4(17)
C40 N1 C46 C47 -175.6(11)
N1 C46 C47 C48 -2.1(18)
C46 C47 C48 C49 1.1(16)
C46 C47 C48 C51 179.1(10)
C47 C48 C49 C50 0.4(16)
C51 C48 C49 C50 -177.8(10)
C48 C49 C50 N1 -1.0(19)
C46 N1 C50 C49 0.1(19)
C40 N1 C50 C49 176.9(12)
C47 C48 C51 C52 6.5(17)
C49 C48 C51 C52 -175.6(10)
C48 C51 C52 C53 -178.2(9)
C51 C52 C53 C58 0.9(17)
C51 C52 C53 C54 178.3(10)
C58 C53 C54 C55 2.0(17)
C52 C53 C54 C55 -175.5(10)
C53 C54 C55 C56 1.1(17)
C54 C55 C56 C57 -3.4(14)
C54 C55 C56 C59 178.0(9)
C55 C56 C57 C58 2.8(14)
C59 C56 C57 C58 -178.7(8)
C54 C53 C58 C57 -2.7(15)
C52 C53 C58 C57 174.7(9)
C56 C57 C58 C53 0.4(15)
C57 C56 C59 C60 51.1(13)
C55 C56 C59 C60 -130.4(10)
C57 C56 C59 C61 -126.5(9)
C55 C56 C59 C61 52.1(12)
C56 C59 C60 C73 -168.5(8)
C61 C59 C60 C73 8.9(13)
C56 C59 C60 C67 12.6(14)
C61 C59 C60 C67 -170.0(8)
C60 C59 C61 C66 50.9(13)
C56 C59 C61 C66 -131.5(9)
C60 C59 C61 C62 -131.0(9)
C56 C59 C61 C62 46.6(12)
C66 C61 C62 C63 -4.0(15)
C59 C61 C62 C63 177.8(9)
C61 C62 C63 C64 3.2(16)
C62 C63 C64 C65 -2.9(18)
C63 C64 C65 C66 3.6(19)
C62 C61 C66 C65 4.4(14)
C59 C61 C66 C65 -177.5(9)
C64 C65 C66 C61 -4.3(17)
C59 C60 C67 C68 46.0(13)
C73 C60 C67 C68 -133.1(9)
C59 C60 C67 C72 -135.9(9)
C73 C60 C67 C72 45.1(11)
C72 C67 C68 C69 0.0(15)
C60 C67 C68 C69 178.2(9)
C67 C68 C69 C70 -0.1(17)
C68 C69 C70 C71 0.5(18)
C69 C70 C71 C72 -0.7(18)
C68 C67 C72 C71 -0.2(14)
C60 C67 C72 C71 -178.4(8)
C70 C71 C72 C67 0.5(16)
C59 C60 C73 C74 58.3(12)
C67 C60 C73 C74 -122.7(9)
C59 C60 C73 C78 -122.8(9)
C67 C60 C73 C78 56.2(11)
C78 C73 C74 C75 0.5(13)
C60 C73 C74 C75 179.5(8)
C73 C74 C75 C76 0.2(15)
C74 C75 C76 C77 -0.8(17)
C75 C76 C77 C78 0.6(17)
C76 C77 C78 C73 0.2(15)
C74 C73 C78 C77 -0.7(13)
C60 C73 C78 C77 -179.6(8)
